data_7706964
loop_
_publ_author_name
'Palacios-Corella, M'
'Garc\'ia-L\'opez, V'
'S\'anchez-S\'anchez, C'
'Clemente-Juan, J M'
'Clemente-Le\'on, M'
'Coronado, E.'

_publ_section_title
;
 Insertion of single-ion magnets based on mononuclear Co(II) complexes
 into ferromagnetic oxalate-based networks.
;
_journal_issue 17
_journal_name_full 'Dalton transactions (Cambridge, England : 2003)'
_journal_page_first 5931
_journal_page_last 5942
_journal_paper_doi 10.1039/d1dt00595b
_journal_volume 50
_journal_year 2021
_chemical_formula_moiety 'C26 H22 Co N14, 0.5(C13 H11 Co N7), C18 H4 Cr3 Mn3 O38, 0.5(C13 H11 N7)'
_chemical_formula_sum 'C57 H37 Co1.5 Cr3 Mn3 N21 O38'
_chemical_formula_weight 2033.29
_space_group_crystal_system monoclinic
_space_group_IT_number 14
_space_group_name_Hall '-P 2yn'
_space_group_name_H-M_alt 'P 1 21/n 1'
_atom_sites_solution_hydrogens mixed
_atom_sites_solution_primary dual
_audit_creation_date 2021-03-15
_audit_creation_method
;
Olex2 1.2
(compiled May 18 2018 14:05:52 for OlexSys, GUI svn.r5506)
;
_audit_update_record
;
2021-03-15 deposited with the CCDC.	2021-03-22 downloaded from the CCDC.
;
_cell_angle_alpha 90
_cell_angle_beta 117.388(5)
_cell_angle_gamma 90
_cell_formula_units_Z 4
_cell_length_a 27.6225(11)
_cell_length_b 15.5013(3)
_cell_length_c 28.2471(12)
_cell_measurement_reflns_used 4169
_cell_measurement_temperature 120.00(14)
_cell_measurement_theta_max 21.2520
_cell_measurement_theta_min 3.4920
_cell_volume 10739.3(8)
_computing_molecular_graphics 'Olex2 (Dolomanov et al., 2009)'
_computing_publication_material 'Olex2 (Dolomanov et al., 2009)'
_computing_structure_refinement 'ShelXL (Sheldrick, 2015)'
_computing_structure_solution 'ShelXT (Sheldrick, 2015)'
_diffrn_ambient_temperature 120.00(2)
_diffrn_measured_fraction_theta_full 0.997
_diffrn_measured_fraction_theta_max 0.870
_diffrn_measurement_device_type 'SuperNova, Single source at offset/far, Sapphire3'
_diffrn_measurement_method '\w scans'
_diffrn_radiation_type MoK\a
_diffrn_radiation_wavelength 0.71073
_diffrn_reflns_av_R_equivalents 0.1209
_diffrn_reflns_av_unetI/netI 0.2830
_diffrn_reflns_Laue_measured_fraction_full 0.997
_diffrn_reflns_Laue_measured_fraction_max 0.870
_diffrn_reflns_limit_h_max 37
_diffrn_reflns_limit_h_min -14
_diffrn_reflns_limit_k_max 20
_diffrn_reflns_limit_k_min -11
_diffrn_reflns_limit_l_max 34
_diffrn_reflns_limit_l_min -38
_diffrn_reflns_number 53497
_diffrn_reflns_point_group_measured_fraction_full 0.997
_diffrn_reflns_point_group_measured_fraction_max 0.870
_diffrn_reflns_theta_full 25.242
_diffrn_reflns_theta_max 30.049
_diffrn_reflns_theta_min 3.239
_exptl_absorpt_coefficient_mu 0.936
_exptl_absorpt_correction_T_max 1.00000
_exptl_absorpt_correction_T_min 0.55536
_exptl_absorpt_correction_type multi-scan
_exptl_absorpt_process_details
;
CrysAlisPro 1.171.39.46 (Rigaku Oxford Diffraction, 2018)
Empirical absorption correction using spherical harmonics,
 implemented in SCALE3 ABSPACK scaling algorithm.
;
_exptl_crystal_colour pink
_exptl_crystal_colour_primary pink
_exptl_crystal_density_diffrn 1.258
_exptl_crystal_description plate
_exptl_crystal_F_000 4070
_exptl_crystal_size_max 0.26
_exptl_crystal_size_mid 0.22
_exptl_crystal_size_min 0.05
_refine_diff_density_max 1.362
_refine_diff_density_min -1.376
_refine_diff_density_rms 0.154
_refine_ls_extinction_method none
_refine_ls_goodness_of_fit_ref 1.049
_refine_ls_hydrogen_treatment constr
_refine_ls_matrix_type full
_refine_ls_number_parameters 1051
_refine_ls_number_reflns 27369
_refine_ls_number_restraints 1
_refine_ls_restrained_S_all 1.049
_refine_ls_R_factor_all 0.2659
_refine_ls_R_factor_gt 0.1445
_refine_ls_shift/su_max 0.000
_refine_ls_shift/su_mean 0.000
_refine_ls_structure_factor_coef Fsqd
_refine_ls_weighting_details 'w=1/[\s^2^(Fo^2^)+(0.1975P)^2^+16.3701P] where P=(Fo^2^+2Fc^2^)/3'
_refine_ls_weighting_scheme calc
_refine_ls_wR_factor_gt 0.3823
_refine_ls_wR_factor_ref 0.4658
_reflns_Friedel_coverage 0.000
_reflns_number_gt 9797
_reflns_number_total 27369
_reflns_threshold_expression 'I > 2\s(I)'
_cod_data_source_file d1dt00595b2.cif
_cod_data_source_block mp68a_sq
_cod_depositor_comments 'Adding full bibliography for 7706962--7706965.cif.'
_cod_original_formula_sum 'C57 H37 Co1.50 Cr3 Mn3 N21 O38'
_cod_database_code 7706964
_shelx_shelxl_version_number 2018/1
_shelx_space_group_comment
;
The symmetry employed for this shelxl refinement is uniquely defined
by the following loop, which should always be used as a source of
symmetry information in preference to the above space-group names.
They are only intended as comments.
;
_shelx_estimated_absorpt_t_max 0.955
_shelx_estimated_absorpt_t_min 0.793
_olex2_refinement_description
;
1. Fixed Uiso
 At 1.2 times of:
  All C(H) groups, All N(H,H) groups
 At 1.5 times of:
  All O(H,H) groups
2. Restrained distances
 C58-N28
 1.28 with sigma of 0.02
3. Others
 Fixed Sof: Co2(0.5) N18(0.5) N20(0.5) H20A(0.5) H20B(0.5) N21(0.5) H21A(0.5)
 H21B(0.5) N22(0.5) C58(0.5) N23(0.5) C59(0.5) N24(0.5) C60(0.5) N25(0.5)
 N26(0.5) C66(0.5) C67(0.5) H67(0.5) C68(0.5) H68(0.5) C69(0.5) H69(0.5)
 C70(0.5) H70(0.5) N27(0.5) H27A(0.5) H27B(0.5) N28(0.5) H28A(0.5) H28B(0.5)
 C47(0.5) N17(0.5) C45(0.5) N16(0.5) C46(0.5) N15(0.5) C48(0.5) C49(0.5)
 H49(0.5) C50(0.5) H50(0.5) C51(0.5) H51(0.5) C52(0.5) C54(0.5) H54(0.5)
 C55(0.5) H55(0.5) C56(0.5) H56(0.5) C57(0.5) H57(0.5) N19(0.5) C53(0.5)
 C61(0.5) C62(0.5) H62(0.5) C63(0.5) H63(0.5) C64(0.5) H64(0.5) C65(0.5)
4.a Rotating group:
 O37(H37A,H37B), O38(H38A,H38B)
4.b Aromatic/amide H refined with riding coordinates:
 C67(H67), C68(H68), C69(H69), C70(H70), C23(H23), C24(H24), C25(H25),
 C28(H28), C29(H29), C30(H30), C31(H31), C36(H36), C37(H37), C38(H38), C41(H41),
  C42(H42), C43(H43), C44(H44), C49(H49), C50(H50), C51(H51), C54(H54),
 C55(H55), C56(H56), C57(H57), C62(H62), C63(H63), C64(H64)
4.c Fitted hexagon refined as free rotating group:
 N22(C58,N23,C59,N24,C60), N26(C66,C67,C68,C69,C70), C47(N17,C45,N16,C46,N15),
 C54(C55,C56,C57,N19,C53)
4.d X=CH2 refined with riding coordinates:
 N6(H6A,H6B), N7(H7A,H7B), N13(H13A,H13B), N14(H14A,H14B), N20(H20A,H20B),
 N21(H21A,H21B), N27(H27A,H27B), N28(H28A,H28B)
;
_platon_squeeze_void_probe_radius 1.20
_olex2_submission_special_instructions 'No special instructions were received'

loop_
_space_group_symop_operation_xyz
'x, y, z'
'-x+1/2, y+1/2, -z+1/2'
'-x, -y, -z'
'x-1/2, -y-1/2, z-1/2'

loop_
_atom_site_label
_atom_site_type_symbol
_atom_site_fract_x
_atom_site_fract_y
_atom_site_fract_z
_atom_site_U_iso_or_equiv
_atom_site_adp_type
_atom_site_occupancy
_atom_site_site_symmetry_order
_atom_site_calc_flag
_atom_site_refinement_flags_posn
_atom_site_refinement_flags_adp
_atom_site_refinement_flags_occupancy
_atom_site_disorder_assembly
_atom_site_disorder_group
Co1 Co 0.50226(6) 0.68671(12) 0.37961(6) 0.0484(5) Uani 1 1 d . . . . .
Co2 Co 0.50184(11) 0.61348(19) -0.02311(11) 0.0351(7) Uani 0.5 1 d . . P A 1
Mn1 Mn 0.79341(8) 1.03079(11) 0.67161(7) 0.0429(5) Uani 1 1 d . . . . .
Mn2 Mn 0.75042(8) 0.52648(11) 0.50578(7) 0.0432(5) Uani 1 1 d . . . . .
Mn3 Mn 0.67008(7) 1.02439(10) 0.28322(7) 0.0353(4) Uani 1 1 d . . . . .
Cr1 Cr 0.76094(7) 0.68350(12) 0.68108(7) 0.0402(5) Uani 1 1 d . . . . .
Cr2 Cr 0.73217(8) 0.18039(11) 0.47714(7) 0.0398(5) Uani 1 1 d . . . . .
Cr3 Cr 0.75037(7) 0.69348(11) 0.33775(7) 0.0369(4) Uani 1 1 d . . . . .
O1 O 0.7373(3) 0.9211(5) 0.6240(3) 0.0425(19) Uani 1 1 d . . . . .
O2 O 0.8290(3) 0.9162(5) 0.7215(3) 0.0400(18) Uani 1 1 d . . . . .
O3 O 0.7283(3) 0.7815(5) 0.6310(3) 0.0425(19) Uani 1 1 d . . . . .
O4 O 0.8100(3) 0.7747(4) 0.7261(3) 0.0407(19) Uani 1 1 d . . . . .
O5 O 0.7115(3) 0.6008(4) 0.6264(3) 0.0395(19) Uani 1 1 d . . . . .
O6 O 0.8100(3) 0.6573(5) 0.6501(3) 0.045(2) Uani 1 1 d . . . . .
O7 O 0.7033(3) 0.5443(5) 0.5499(3) 0.050(2) Uani 1 1 d . . . . .
O8 O 0.8057(3) 0.5964(6) 0.5772(3) 0.056(2) Uani 1 1 d . . . . .
O9 O 0.6943(3) 0.4266(5) 0.4557(3) 0.046(2) Uani 1 1 d . . . . .
O10 O 0.7956(3) 0.4084(5) 0.5347(3) 0.048(2) Uani 1 1 d . . . . .
O11 O 0.6871(3) 0.2848(5) 0.4432(3) 0.0440(19) Uani 1 1 d . . . . .
O12 O 0.7889(3) 0.2649(5) 0.5189(3) 0.0451(19) Uani 1 1 d . . . . .
O13 O 0.7071(3) 0.1789(5) 0.5317(3) 0.0404(18) Uani 1 1 d . . . . .
O14 O 0.7796(3) 0.0857(5) 0.5201(3) 0.045(2) Uani 1 1 d . . . . .
O15 O 0.7343(3) 0.1230(5) 0.6139(3) 0.046(2) Uani 1 1 d . . . . .
O16 O 0.8096(4) 0.0268(5) 0.5994(3) 0.050(2) Uani 1 1 d . . . . .
O17 O 0.7097(3) 0.6993(5) 0.7099(3) 0.048(2) Uani 1 1 d . . . . .
O18 O 0.7904(3) 0.5922(5) 0.7349(3) 0.048(2) Uani 1 1 d . . . . .
O19 O 0.6888(4) 0.6402(5) 0.7704(3) 0.051(2) Uani 1 1 d . . . . .
O20 O 0.7691(4) 0.5241(5) 0.7948(3) 0.050(2) Uani 1 1 d . . . . .
O21 O 0.8043(3) 0.5636(5) 0.4734(3) 0.044(2) Uani 1 1 d . . . . .
O22 O 0.6991(3) 0.6125(5) 0.4401(3) 0.0435(19) Uani 1 1 d . . . . .
O23 O 0.8029(3) 0.6336(5) 0.4028(3) 0.045(2) Uani 1 1 d . . . . .
O24 O 0.6981(3) 0.6674(5) 0.3669(3) 0.0418(19) Uani 1 1 d . . . . .
O25 O 0.7569(3) 0.1748(5) 0.4217(3) 0.0443(19) Uani 1 1 d . . . . .
O26 O 0.6742(3) 0.1016(5) 0.4288(3) 0.0404(18) Uani 1 1 d . . . . .
O27 O 0.7270(4) 0.1244(5) 0.3388(3) 0.048(2) Uani 1 1 d . . . . .
O28 O 0.6435(3) 0.0434(5) 0.3472(3) 0.048(2) Uani 1 1 d . . . . .
O29 O 0.8078(3) 0.7101(5) 0.3142(3) 0.0397(18) Uani 1 1 d . . . . .
O30 O 0.7357(3) 0.5848(5) 0.2962(3) 0.045(2) Uani 1 1 d . . . . .
O31 O 0.8464(3) 0.6361(5) 0.2730(3) 0.0432(19) Uani 1 1 d . . . . .
O32 O 0.7672(3) 0.5124(5) 0.2478(3) 0.046(2) Uani 1 1 d . . . . .
O33 O 0.6956(3) 0.7565(4) 0.2753(3) 0.0383(18) Uani 1 1 d . . . . .
O34 O 0.7640(3) 0.8084(5) 0.3721(3) 0.0365(17) Uani 1 1 d . . . . .
O35 O 0.6613(3) 0.8911(4) 0.2536(3) 0.0339(16) Uani 1 1 d . . . . .
O36 O 0.7315(3) 0.9419(5) 0.3527(3) 0.0396(18) Uani 1 1 d . . . . .
O37 O 0.8848(5) 1.0667(7) 0.7042(4) 0.112(5) Uani 1 1 d . . . . .
H37A H 0.901884 1.062597 0.677944 0.168 Uiso 1 1 d GR . . . .
H37B H 0.912651 1.026810 0.733695 0.168 Uiso 1 1 d GR . . . .
O38 O 0.5807(3) 1.0287(5) 0.2395(4) 0.063(3) Uani 1 1 d . . . . .
H38A H 0.555297 1.024697 0.252785 0.094 Uiso 1 1 d GR . . . .
H38B H 0.559008 1.034805 0.202728 0.094 Uiso 1 1 d GR . . . .
N1 N 0.5021(5) 0.5492(8) 0.3635(4) 0.064(4) Uani 1 1 d . . . . .
N2 N 0.5386(5) 0.4105(7) 0.3534(4) 0.061(3) Uani 1 1 d . . . . .
N3 N 0.4471(5) 0.4245(7) 0.3272(4) 0.064(4) Uani 1 1 d . . . . .
N4 N 0.4232(4) 0.6457(7) 0.3524(4) 0.051(3) Uani 1 1 d . . . . .
N5 N 0.4619(4) 0.8056(8) 0.3867(5) 0.063(3) Uani 1 1 d . . . . .
N6 N 0.5919(5) 0.5262(7) 0.3889(4) 0.064(3) Uani 1 1 d . . . . .
H6A H 0.618805 0.493682 0.393175 0.077 Uiso 1 1 calc R . . . .
H6B H 0.597497 0.579258 0.398855 0.077 Uiso 1 1 calc R . . . .
N7 N 0.4774(5) 0.2966(7) 0.3138(5) 0.069(4) Uani 1 1 d . . . . .
H7A H 0.502405 0.261953 0.315346 0.083 Uiso 1 1 calc R . . . .
H7B H 0.444080 0.279455 0.300241 0.083 Uiso 1 1 calc R . . . .
N8 N 0.5114(4) 0.7291(7) 0.3119(4) 0.054(3) Uani 1 1 d . . . . .
N9 N 0.4916(5) 0.7466(10) 0.2211(5) 0.090(5) Uani 1 1 d . . . . .
N10 N 0.5754(4) 0.7993(7) 0.2901(4) 0.050(3) Uani 1 1 d . . . . .
N11 N 0.5787(4) 0.7423(6) 0.4144(4) 0.042(2) Uani 1 1 d . . . . .
N12 N 0.5341(4) 0.6617(6) 0.4647(4) 0.041(2) Uani 1 1 d . . . . .
N13 N 0.4321(4) 0.6777(9) 0.2423(4) 0.089(5) Uani 1 1 d . . . . .
H13A H 0.410505 0.672217 0.208838 0.107 Uiso 1 1 calc R . . . .
H13B H 0.422927 0.657570 0.265415 0.107 Uiso 1 1 calc R . . . .
N14 N 0.5538(4) 0.8105(8) 0.2024(4) 0.068(4) Uani 1 1 d . . . . .
H14A H 0.532997 0.798715 0.169438 0.082 Uiso 1 1 calc R . . . .
H14B H 0.584094 0.837203 0.211563 0.082 Uiso 1 1 calc R . . . .
N18 N 0.5655(8) 0.4024(12) 0.0981(8) 0.047(5) Uiso 0.5 1 d . . P B 2
N20 N 0.4719(7) 0.1876(10) 0.1992(7) 0.034(4) Uiso 0.5 1 d . . P B 2
H20A H 0.445015 0.154076 0.193644 0.040 Uiso 0.5 1 calc R . P B 2
H20B H 0.498608 0.192598 0.230733 0.040 Uiso 0.5 1 calc R . P B 2
N21 N 0.3943(8) 0.2652(12) 0.0181(8) 0.048(5) Uiso 0.5 1 d . . P B 2
H21A H 0.398417 0.294031 -0.005843 0.057 Uiso 0.5 1 calc R . P B 2
H21B H 0.364106 0.238916 0.010004 0.057 Uiso 0.5 1 calc R . P B 2
N22 N 0.4765(5) 0.7148(7) 0.0123(4) 0.031(4) Uiso 0.5 1 d . . P A 1
C58 C 0.4271(4) 0.7587(8) -0.0106(3) 0.029(4) Uiso 0.5 1 d DG . P A 1
N23 N 0.4085(4) 0.7998(7) 0.0217(4) 0.032(4) Uiso 0.5 1 d G . P A 1
C59 C 0.4393(5) 0.7970(8) 0.0769(4) 0.047(6) Uiso 0.5 1 d G . P A 1
N24 N 0.4887(5) 0.7530(8) 0.0997(3) 0.038(4) Uiso 0.5 1 d G . P A 1
C60 C 0.5073(4) 0.7119(7) 0.0674(4) 0.038(5) Uiso 0.5 1 d G . P A 1
N25 N 0.5624(7) 0.6209(11) 0.0549(7) 0.035(4) Uiso 0.5 1 d . . P A 1
N26 N 0.5635(5) 0.5343(8) -0.0227(6) 0.044(5) Uiso 0.5 1 d . . P A 1
C66 C 0.6099(6) 0.5230(9) 0.0257(5) 0.032(5) Uiso 0.5 1 d G . P A 1
C67 C 0.6516(5) 0.4694(11) 0.0288(6) 0.079(9) Uiso 0.5 1 d G . P A 1
H67 H 0.682670 0.461867 0.061226 0.095 Uiso 0.5 1 calc R . P A 1
C68 C 0.6468(7) 0.4270(11) -0.0165(8) 0.096(11) Uiso 0.5 1 d G . P A 1
H68 H 0.674714 0.391137 -0.014404 0.115 Uiso 0.5 1 calc R . P A 1
C69 C 0.6004(8) 0.4383(11) -0.0649(6) 0.082(10) Uiso 0.5 1 d G . P A 1
H69 H 0.597192 0.409941 -0.095194 0.098 Uiso 0.5 1 calc R . P A 1
C70 C 0.5587(6) 0.4919(10) -0.0680(5) 0.044(6) Uiso 0.5 1 d G . P A 1
H70 H 0.527625 0.499475 -0.100355 0.053 Uiso 0.5 1 calc R . P A 1
N27 N 0.4140(8) 0.8188(12) 0.1059(8) 0.049(5) Uiso 0.5 1 d . . P A 1
H27A H 0.428388 0.805531 0.139166 0.059 Uiso 0.5 1 calc R . P A 1
H27B H 0.383492 0.845970 0.091244 0.059 Uiso 0.5 1 calc R . P A 1
N28 N 0.4068(8) 0.7694(12) -0.0596(6) 0.050(5) Uiso 0.5 1 d D . P A 1
H28A H 0.379632 0.803895 -0.075366 0.060 Uiso 0.5 1 calc R . P A 1
H28B H 0.419892 0.742310 -0.077667 0.060 Uiso 0.5 1 calc R . P A 1
C1 C 0.7518(4) 0.8525(6) 0.6484(4) 0.029(2) Uani 1 1 d . . . . .
C2 C 0.7999(4) 0.8465(7) 0.7028(4) 0.033(2) Uani 1 1 d . . . . .
C3 C 0.7288(5) 0.5811(7) 0.5930(4) 0.040(3) Uani 1 1 d . . . . .
C4 C 0.7863(5) 0.6156(8) 0.6074(5) 0.046(3) Uani 1 1 d . . . . .
C5 C 0.7119(5) 0.3525(8) 0.4648(4) 0.040(3) Uani 1 1 d . . . . .
C6 C 0.7707(5) 0.3439(8) 0.5107(4) 0.041(3) Uani 1 1 d . . . . .
C7 C 0.7359(5) 0.1293(7) 0.5725(4) 0.046(3) Uani 1 1 d . . . . .
C8 C 0.7795(5) 0.0739(7) 0.5633(5) 0.039(3) Uani 1 1 d . . . . .
C9 C 0.7177(5) 0.6442(7) 0.7470(5) 0.038(3) Uani 1 1 d . . . . .
C10 C 0.7632(5) 0.5847(7) 0.7603(5) 0.046(3) Uani 1 1 d . . . . .
C11 C 0.7809(5) 0.6088(7) 0.4305(4) 0.044(3) Uani 1 1 d . . . . .
C12 C 0.7208(4) 0.6299(6) 0.4127(5) 0.033(2) Uani 1 1 d . . . . .
C13 C 0.7240(5) 0.1339(7) 0.3812(5) 0.039(3) Uani 1 1 d . . . . .
C14 C 0.6771(4) 0.0876(8) 0.3843(5) 0.044(3) Uani 1 1 d . . . . .
C15 C 0.8120(5) 0.6471(7) 0.2893(4) 0.038(3) Uani 1 1 d . . . . .
C16 C 0.7671(4) 0.5752(6) 0.2754(4) 0.032(2) Uani 1 1 d . . . . .
C17 C 0.6923(4) 0.8380(6) 0.2857(4) 0.029(2) Uani 1 1 d . . . . .
C18 C 0.7339(4) 0.8646(7) 0.3416(5) 0.034(2) Uani 1 1 d . . . . .
C19 C 0.5448(6) 0.4964(9) 0.3685(5) 0.054(3) Uani 1 1 d . . . . .
C20 C 0.4901(7) 0.3761(11) 0.3321(6) 0.074(5) Uani 1 1 d . . . . .
C21 C 0.4559(5) 0.5107(10) 0.3436(5) 0.058(4) Uani 1 1 d . . . . .
C22 C 0.4112(6) 0.5598(8) 0.3429(5) 0.053(3) Uani 1 1 d . . . . .
C23 C 0.3612(5) 0.5281(10) 0.3359(6) 0.065(4) Uani 1 1 d . . . . .
H23 H 0.352616 0.470001 0.328786 0.079 Uiso 1 1 calc R . . . .
C24 C 0.3249(6) 0.5842(10) 0.3397(5) 0.063(4) Uani 1 1 d . . . . .
H24 H 0.291666 0.561940 0.334912 0.076 Uiso 1 1 calc R . . . .
C25 C 0.3337(6) 0.6713(11) 0.3500(6) 0.074(5) Uani 1 1 d . . . . .
H25 H 0.308514 0.708638 0.352286 0.088 Uiso 1 1 calc R . . . .
C26 C 0.3933(6) 0.7011(8) 0.3578(5) 0.052(3) Uani 1 1 d . . . . .
C27 C 0.4100(5) 0.7893(10) 0.3717(5) 0.061(4) Uani 1 1 d . . . . .
C28 C 0.3787(5) 0.8568(9) 0.3748(6) 0.062(4) Uani 1 1 d . . . . .
H28 H 0.342649 0.846070 0.366837 0.074 Uiso 1 1 calc R . . . .
C29 C 0.3992(8) 0.9403(12) 0.3895(9) 0.111(7) Uani 1 1 d . . . . .
H29 H 0.377444 0.984474 0.391570 0.133 Uiso 1 1 calc R . . . .
C30 C 0.4553(6) 0.9558(13) 0.4014(9) 0.101(7) Uani 1 1 d . . . . .
H30 H 0.471809 1.009773 0.410026 0.122 Uiso 1 1 calc R . . . .
C31 C 0.4832(6) 0.8782(10) 0.3984(6) 0.069(4) Uani 1 1 d . . . . .
H31 H 0.519564 0.883250 0.405691 0.082 Uiso 1 1 calc R . . . .
C32 C 0.4794(6) 0.7169(11) 0.2583(6) 0.078(5) Uani 1 1 d . . . . .
C33 C 0.5392(5) 0.7877(9) 0.2391(5) 0.060(4) Uani 1 1 d . . . . .
C34 C 0.5583(5) 0.7720(8) 0.3229(5) 0.046(3) Uani 1 1 d . . . . .
C35 C 0.5947(4) 0.7843(7) 0.3812(5) 0.041(3) Uani 1 1 d . . . . .
C36 C 0.6430(5) 0.8325(8) 0.4018(5) 0.052(3) Uani 1 1 d . . . . .
H36 H 0.654613 0.859578 0.379363 0.062 Uiso 1 1 calc R . . . .
C37 C 0.6731(6) 0.8382(10) 0.4570(6) 0.071(4) Uani 1 1 d . . . . .
H37 H 0.705281 0.869863 0.472366 0.085 Uiso 1 1 calc R . . . .
C38 C 0.6539(5) 0.7948(8) 0.4898(5) 0.053(3) Uani 1 1 d . . . . .
H38 H 0.673601 0.797456 0.526731 0.064 Uiso 1 1 calc R . . . .
C39 C 0.6073(5) 0.7504(7) 0.4665(5) 0.045(3) Uani 1 1 d . . . . .
C40 C 0.5809(4) 0.7032(7) 0.4965(5) 0.039(3) Uani 1 1 d . . . . .
C41 C 0.6027(4) 0.7041(7) 0.5509(4) 0.037(3) Uani 1 1 d . . . . .
H41 H 0.635494 0.732138 0.571805 0.045 Uiso 1 1 calc R . . . .
C42 C 0.5751(5) 0.6627(8) 0.5736(5) 0.043(3) Uani 1 1 d . . . . .
H42 H 0.588033 0.664839 0.610370 0.052 Uiso 1 1 calc R . . . .
C43 C 0.5281(5) 0.6179(8) 0.5425(5) 0.051(3) Uani 1 1 d . . . . .
H43 H 0.509711 0.586993 0.557499 0.061 Uiso 1 1 calc R . . . .
C44 C 0.5089(5) 0.6207(7) 0.4866(4) 0.047(3) Uani 1 1 d . . . . .
H44 H 0.476739 0.591817 0.464768 0.057 Uiso 1 1 calc R . . . .
C47 C 0.5249(4) 0.3112(8) 0.1296(5) 0.043(5) Uiso 0.5 1 d . . P B 2
N17 N 0.4827(5) 0.3053(8) 0.0779(4) 0.042(5) Uiso 0.5 1 d G . P B 2
C45 C 0.4352(5) 0.2611(9) 0.0681(4) 0.045(6) Uiso 0.5 1 d G . P B 2
N16 N 0.4300(4) 0.2228(8) 0.1100(5) 0.045(5) Uiso 0.5 1 d G . P B 2
C46 C 0.4722(5) 0.2288(8) 0.1617(4) 0.045(6) Uiso 0.5 1 d G . P B 2
N15 N 0.5196(4) 0.2729(8) 0.1715(4) 0.035(4) Uiso 0.5 1 d G . P B 2
C48 C 0.5697(8) 0.3684(12) 0.1397(8) 0.027(4) Uiso 0.5 1 d . . P B 2
C49 C 0.6143(8) 0.3697(12) 0.1862(8) 0.030(4) Uiso 0.5 1 d . . P B 2
H49 H 0.616016 0.336675 0.214456 0.036 Uiso 0.5 1 calc R . P B 2
C50 C 0.6560(10) 0.4174(14) 0.1926(10) 0.046(6) Uiso 0.5 1 d . . P B 2
H50 H 0.687586 0.417798 0.225013 0.055 Uiso 0.5 1 calc R . P B 2
C51 C 0.6524(9) 0.4705(13) 0.1477(9) 0.038(5) Uiso 0.5 1 d . . P B 2
H51 H 0.681044 0.505777 0.151166 0.046 Uiso 0.5 1 calc R . P B 2
C52 C 0.6011(10) 0.4652(14) 0.0969(10) 0.042(5) Uiso 0.5 1 d . . P B 2
C54 C 0.6277(5) 0.5659(10) 0.0437(6) 0.059(7) Uiso 0.5 1 d . . P B 2
H54 H 0.661463 0.578560 0.072181 0.071 Uiso 0.5 1 calc R . P B 2
C55 C 0.6113(6) 0.6073(9) -0.0050(7) 0.063(7) Uiso 0.5 1 d G . P B 2
H55 H 0.634009 0.647585 -0.009036 0.076 Uiso 0.5 1 calc R . P B 2
C56 C 0.5608(7) 0.5884(10) -0.0475(5) 0.058(7) Uiso 0.5 1 d G . P B 2
H56 H 0.549806 0.616067 -0.080098 0.069 Uiso 0.5 1 calc R . P B 2
C57 C 0.5268(5) 0.5282(9) -0.0415(5) 0.044(6) Uiso 0.5 1 d G . P B 2
H57 H 0.493055 0.515524 -0.069944 0.053 Uiso 0.5 1 calc R . P B 2
N19 N 0.5433(5) 0.4868(8) 0.0072(5) 0.037(4) Uiso 0.5 1 d G . P B 2
C53 C 0.5937(6) 0.5057(9) 0.0498(5) 0.044(6) Uiso 0.5 1 d G . P B 2
C61 C 0.5528(9) 0.6737(13) 0.0889(9) 0.035(5) Uiso 0.5 1 d . . P A 1
C62 C 0.5925(11) 0.6749(16) 0.1437(11) 0.055(7) Uiso 0.5 1 d . . P A 1
H62 H 0.589364 0.710909 0.168423 0.065 Uiso 0.5 1 calc R . P A 1
C63 C 0.6391(12) 0.6153(18) 0.1586(13) 0.068(8) Uiso 0.5 1 d . . P A 1
H63 H 0.663885 0.609697 0.194508 0.082 Uiso 0.5 1 calc R . P A 1
C64 C 0.6469(8) 0.5701(12) 0.1236(8) 0.031(5) Uiso 0.5 1 d . . P A 1
H64 H 0.677851 0.535968 0.134117 0.038 Uiso 0.5 1 calc R . P A 1
C65 C 0.6081(9) 0.5741(14) 0.0706(9) 0.039(5) Uiso 0.5 1 d . . P A 1

loop_
_atom_site_aniso_label
_atom_site_aniso_U_11
_atom_site_aniso_U_22
_atom_site_aniso_U_33
_atom_site_aniso_U_23
_atom_site_aniso_U_13
_atom_site_aniso_U_12
Co1 0.0292(8) 0.0740(12) 0.0316(9) 0.0131(8) 0.0051(7) -0.0182(8)
Co2 0.0244(14) 0.0467(17) 0.0275(15) 0.0068(13) 0.0061(12) 0.0056(13)
Mn1 0.0518(11) 0.0427(10) 0.0342(10) 0.0051(8) 0.0198(9) 0.0130(8)
Mn2 0.0482(11) 0.0448(10) 0.0341(10) 0.0004(8) 0.0167(9) -0.0084(8)
Mn3 0.0339(9) 0.0374(9) 0.0385(10) -0.0035(7) 0.0200(8) -0.0032(7)
Cr1 0.0348(10) 0.0499(11) 0.0270(9) 0.0031(8) 0.0064(8) -0.0101(8)
Cr2 0.0459(11) 0.0396(10) 0.0346(10) 0.0011(8) 0.0190(9) 0.0097(8)
Cr3 0.0385(10) 0.0362(10) 0.0375(10) -0.0009(8) 0.0188(8) -0.0037(8)
O1 0.047(5) 0.055(5) 0.016(4) 0.004(3) 0.006(3) 0.016(4)
O2 0.041(4) 0.042(4) 0.028(4) -0.007(3) 0.007(3) 0.005(4)
O3 0.028(4) 0.063(5) 0.021(4) 0.005(3) -0.001(3) -0.007(4)
O4 0.032(4) 0.028(4) 0.041(5) 0.009(3) -0.002(3) -0.002(3)
O5 0.026(4) 0.039(4) 0.035(4) 0.011(3) -0.002(3) -0.013(3)
O6 0.018(4) 0.070(5) 0.031(4) 0.004(4) -0.002(3) -0.005(4)
O7 0.048(5) 0.050(5) 0.046(5) -0.010(4) 0.016(4) -0.019(4)
O8 0.040(5) 0.085(6) 0.047(5) -0.006(5) 0.021(4) -0.006(5)
O9 0.052(5) 0.033(4) 0.047(5) 0.011(4) 0.018(4) 0.006(4)
O10 0.040(5) 0.056(5) 0.042(5) -0.012(4) 0.013(4) -0.013(4)
O11 0.050(5) 0.044(4) 0.035(4) -0.002(4) 0.017(4) -0.003(4)
O12 0.039(5) 0.053(5) 0.040(5) 0.007(4) 0.016(4) 0.009(4)
O13 0.044(5) 0.042(4) 0.042(5) 0.004(3) 0.025(4) 0.013(4)
O14 0.050(5) 0.049(5) 0.033(4) -0.006(4) 0.018(4) 0.018(4)
O15 0.060(5) 0.048(5) 0.032(4) 0.001(4) 0.023(4) 0.005(4)
O16 0.071(6) 0.035(4) 0.051(5) 0.015(4) 0.033(5) 0.029(4)
O17 0.043(5) 0.065(5) 0.036(5) 0.003(4) 0.018(4) -0.017(4)
O18 0.044(5) 0.055(5) 0.042(5) 0.006(4) 0.018(4) -0.006(4)
O19 0.065(6) 0.047(5) 0.037(5) -0.008(4) 0.020(4) -0.002(4)
O20 0.057(6) 0.054(5) 0.031(4) 0.000(4) 0.013(4) -0.014(4)
O21 0.050(5) 0.045(4) 0.039(5) 0.011(4) 0.021(4) -0.005(4)
O22 0.041(5) 0.046(4) 0.046(5) -0.008(4) 0.022(4) -0.011(4)
O23 0.038(4) 0.050(5) 0.048(5) 0.016(4) 0.021(4) 0.002(4)
O24 0.035(4) 0.046(4) 0.047(5) 0.000(4) 0.021(4) -0.013(4)
O25 0.041(5) 0.054(5) 0.037(5) -0.003(4) 0.017(4) 0.006(4)
O26 0.044(5) 0.049(4) 0.042(5) 0.003(4) 0.031(4) 0.010(4)
O27 0.066(6) 0.048(5) 0.050(5) -0.004(4) 0.044(5) -0.007(4)
O28 0.038(5) 0.062(5) 0.046(5) -0.012(4) 0.022(4) -0.009(4)
O29 0.033(4) 0.046(4) 0.039(5) -0.009(4) 0.015(4) -0.015(3)
O30 0.056(5) 0.035(4) 0.055(5) 0.007(4) 0.036(5) 0.000(4)
O31 0.037(4) 0.059(5) 0.039(5) -0.009(4) 0.022(4) -0.007(4)
O32 0.053(5) 0.057(5) 0.036(4) 0.000(4) 0.027(4) -0.007(4)
O33 0.034(4) 0.031(4) 0.052(5) 0.000(3) 0.021(4) -0.009(3)
O34 0.033(4) 0.048(4) 0.025(4) 0.000(3) 0.010(3) 0.004(3)
O35 0.037(4) 0.039(4) 0.037(4) 0.003(3) 0.027(4) -0.002(3)
O36 0.029(4) 0.051(5) 0.037(4) -0.001(4) 0.014(3) -0.002(3)
O37 0.139(11) 0.080(7) 0.038(6) -0.006(5) -0.027(6) -0.036(7)
O38 0.033(5) 0.065(6) 0.087(7) -0.011(5) 0.025(5) 0.002(4)
N1 0.061(8) 0.096(9) 0.026(5) 0.002(5) 0.013(5) -0.055(7)
N2 0.067(8) 0.056(7) 0.044(7) -0.010(5) 0.012(6) -0.020(6)
N3 0.084(9) 0.048(6) 0.029(6) -0.004(5) 0.000(6) -0.038(6)
N4 0.037(6) 0.073(8) 0.035(6) 0.012(5) 0.011(5) 0.004(5)
N5 0.039(6) 0.074(8) 0.075(9) 0.028(6) 0.026(6) -0.007(6)
N6 0.045(7) 0.059(7) 0.062(8) -0.011(6) 0.003(6) -0.008(5)
N7 0.091(10) 0.052(7) 0.061(8) -0.002(6) 0.033(7) -0.017(6)
N8 0.027(5) 0.087(8) 0.032(6) 0.009(5) -0.001(4) -0.023(5)
N9 0.043(7) 0.172(14) 0.047(7) 0.033(8) 0.014(6) -0.040(8)
N10 0.028(5) 0.068(7) 0.041(6) 0.016(5) 0.004(5) 0.001(5)
N11 0.028(5) 0.058(6) 0.035(5) 0.011(4) 0.009(4) -0.009(4)
N12 0.031(5) 0.050(6) 0.035(5) 0.002(4) 0.010(4) -0.003(4)
N13 0.040(6) 0.165(13) 0.034(6) 0.013(7) -0.007(5) -0.056(8)
N14 0.045(6) 0.125(10) 0.031(6) 0.019(6) 0.014(5) -0.030(7)
C1 0.018(5) 0.030(5) 0.028(5) -0.003(4) 0.001(4) -0.009(4)
C2 0.019(5) 0.037(6) 0.031(6) -0.006(5) 0.001(4) 0.011(4)
C3 0.040(6) 0.040(6) 0.027(6) 0.013(5) 0.006(5) -0.007(5)
C4 0.026(6) 0.054(7) 0.052(8) 0.003(6) 0.013(6) 0.001(5)
C5 0.044(7) 0.056(8) 0.015(5) -0.008(5) 0.010(5) -0.007(6)
C6 0.042(7) 0.051(7) 0.029(6) 0.003(5) 0.016(5) 0.016(6)
C7 0.066(8) 0.040(6) 0.025(6) -0.003(5) 0.016(6) 0.013(6)
C8 0.050(7) 0.035(6) 0.038(7) -0.008(5) 0.024(6) 0.020(5)
C9 0.042(7) 0.032(6) 0.040(7) -0.011(5) 0.018(6) -0.016(5)
C10 0.044(7) 0.039(6) 0.037(7) -0.002(5) 0.004(6) 0.000(5)
C11 0.064(8) 0.041(6) 0.031(6) 0.007(5) 0.026(6) 0.019(6)
C12 0.036(6) 0.019(5) 0.048(7) -0.006(5) 0.022(5) -0.004(4)
C13 0.039(6) 0.038(6) 0.033(6) 0.002(5) 0.011(5) 0.015(5)
C14 0.027(6) 0.054(7) 0.042(7) -0.012(6) 0.008(5) -0.004(5)
C15 0.050(7) 0.028(6) 0.024(6) 0.000(4) 0.008(5) -0.007(5)
C16 0.037(6) 0.025(5) 0.037(6) 0.002(4) 0.021(5) 0.012(4)
C17 0.034(6) 0.017(5) 0.046(6) -0.007(4) 0.026(5) -0.007(4)
C18 0.037(6) 0.030(6) 0.048(7) -0.007(5) 0.032(6) -0.012(5)
C19 0.046(8) 0.074(9) 0.037(7) 0.005(6) 0.015(6) -0.016(7)
C20 0.077(11) 0.087(12) 0.047(9) 0.015(8) 0.018(8) 0.038(10)
C21 0.042(7) 0.095(11) 0.022(6) 0.013(6) 0.002(6) -0.005(7)
C22 0.058(9) 0.054(8) 0.038(7) -0.004(6) 0.013(6) -0.027(7)
C23 0.031(7) 0.091(11) 0.074(10) 0.009(8) 0.024(7) -0.003(7)
C24 0.060(9) 0.072(10) 0.051(9) -0.010(7) 0.019(7) -0.023(8)
C25 0.060(10) 0.105(13) 0.053(9) 0.032(9) 0.023(8) 0.000(9)
C26 0.081(10) 0.041(7) 0.026(6) 0.009(5) 0.018(6) -0.002(7)
C27 0.033(7) 0.100(11) 0.036(7) 0.033(7) 0.004(6) 0.009(7)
C28 0.037(7) 0.062(9) 0.074(10) 0.009(7) 0.015(7) -0.003(7)
C29 0.087(14) 0.088(13) 0.138(19) 0.066(13) 0.034(13) 0.034(11)
C30 0.042(9) 0.110(14) 0.147(19) 0.040(13) 0.038(11) 0.013(9)
C31 0.050(8) 0.074(10) 0.076(11) 0.025(8) 0.023(8) 0.004(8)
C32 0.037(8) 0.122(13) 0.055(10) 0.023(9) 0.004(7) -0.017(8)
C33 0.030(6) 0.084(9) 0.048(8) 0.016(7) 0.002(6) -0.025(6)
C34 0.036(6) 0.067(8) 0.040(7) 0.014(6) 0.020(6) -0.007(6)
C35 0.032(6) 0.046(6) 0.036(6) 0.003(5) 0.008(5) -0.014(5)
C36 0.031(6) 0.081(9) 0.050(8) -0.007(7) 0.023(6) -0.023(6)
C37 0.049(8) 0.095(11) 0.075(11) -0.017(9) 0.034(8) -0.031(8)
C38 0.045(7) 0.068(8) 0.041(7) 0.003(6) 0.015(6) -0.020(6)
C39 0.036(6) 0.043(6) 0.047(7) 0.011(5) 0.011(6) -0.013(5)
C40 0.024(5) 0.049(7) 0.043(7) -0.001(5) 0.014(5) -0.006(5)
C41 0.025(5) 0.046(6) 0.026(6) 0.002(5) 0.000(4) 0.003(5)
C42 0.040(7) 0.061(7) 0.026(6) 0.003(5) 0.012(5) -0.003(6)
C43 0.040(7) 0.065(8) 0.038(7) -0.002(6) 0.009(6) -0.028(6)
C44 0.063(8) 0.036(6) 0.023(6) 0.004(5) 0.003(6) -0.014(6)

loop_
_atom_type_symbol
_atom_type_description
_atom_type_scat_dispersion_real
_atom_type_scat_dispersion_imag
_atom_type_scat_source
C C 0.0033 0.0016 'International Tables Vol C Tables 4.2.6.8 and 6.1.1.4'
H H 0.0000 0.0000 'International Tables Vol C Tables 4.2.6.8 and 6.1.1.4'
Co Co 0.3494 0.9721 'International Tables Vol C Tables 4.2.6.8 and 6.1.1.4'
Cr Cr 0.3209 0.6236 'International Tables Vol C Tables 4.2.6.8 and 6.1.1.4'
Mn Mn 0.3368 0.7283 'International Tables Vol C Tables 4.2.6.8 and 6.1.1.4'
N N 0.0061 0.0033 'International Tables Vol C Tables 4.2.6.8 and 6.1.1.4'
O O 0.0106 0.0060 'International Tables Vol C Tables 4.2.6.8 and 6.1.1.4'

loop_
_geom_angle_atom_site_label_1
_geom_angle_atom_site_label_2
_geom_angle_atom_site_label_3
_geom_angle
_geom_angle_site_symmetry_1
_geom_angle_site_symmetry_3
_geom_angle_publ_flag
N1 Co1 N5 152.0(4) . . ?
N1 Co1 N12 91.0(4) . . ?
N4 Co1 N1 73.7(5) . . ?
N4 Co1 N5 78.4(4) . . ?
N4 Co1 N8 107.6(4) . . ?
N4 Co1 N11 170.5(4) . . ?
N4 Co1 N12 100.3(4) . . ?
N8 Co1 N1 95.9(4) . . ?
N8 Co1 N5 95.5(4) . . ?
N8 Co1 N12 152.1(4) . . ?
N11 Co1 N1 114.3(4) . . ?
N11 Co1 N5 93.2(4) . . ?
N11 Co1 N8 77.4(4) . . ?
N11 Co1 N12 75.1(4) . . ?
N12 Co1 N5 90.8(4) . . ?
N25 Co2 N22 75.0(6) . . ?
N25 Co2 N26 76.6(6) . . ?
N26 Co2 N22 149.9(5) . . ?
O1 Mn1 O16 79.2(3) . 1_565 ?
O1 Mn1 O20 77.1(3) . 2_656 ?
O1 Mn1 O37 137.2(4) . . ?
O2 Mn1 O1 75.9(3) . . ?
O2 Mn1 O15 162.4(3) . 1_565 ?
O2 Mn1 O16 109.7(3) . 1_565 ?
O2 Mn1 O19 105.0(3) . 2_656 ?
O2 Mn1 O20 84.2(3) . 2_656 ?
O2 Mn1 O37 81.7(3) . . ?
O15 Mn1 O1 88.6(3) 1_565 . ?
O15 Mn1 O16 75.0(3) 1_565 1_565 ?
O15 Mn1 O19 83.7(3) 1_565 2_656 ?
O15 Mn1 O20 84.0(3) 1_565 2_656 ?
O15 Mn1 O37 115.8(4) 1_565 . ?
O16 Mn1 O20 148.4(3) 1_565 2_656 ?
O16 Mn1 O37 74.7(4) 1_565 . ?
O19 Mn1 O1 148.7(3) 2_656 . ?
O19 Mn1 O16 127.2(3) 2_656 1_565 ?
O19 Mn1 O20 72.0(3) 2_656 2_656 ?
O19 Mn1 O37 72.4(4) 2_656 . ?
O37 Mn1 O20 136.5(4) . 2_656 ?
O8 Mn2 O7 75.9(3) . . ?
O8 Mn2 O9 159.7(3) . . ?
O8 Mn2 O22 112.7(3) . . ?
O9 Mn2 O7 91.6(3) . . ?
O9 Mn2 O22 83.9(3) . . ?
O10 Mn2 O7 106.5(3) . . ?
O10 Mn2 O8 92.0(3) . . ?
O10 Mn2 O9 76.0(3) . . ?
O10 Mn2 O22 150.9(3) . . ?
O21 Mn2 O7 156.1(3) . . ?
O21 Mn2 O8 86.2(3) . . ?
O21 Mn2 O9 109.7(3) . . ?
O21 Mn2 O10 89.7(3) . . ?
O21 Mn2 O22 77.4(3) . . ?
O22 Mn2 O7 94.7(3) . . ?
O27 Mn3 O28 74.4(3) 1_565 1_565 ?
O27 Mn3 O32 85.1(3) 1_565 2_655 ?
O27 Mn3 O36 77.5(3) 1_565 . ?
O28 Mn3 O32 154.3(3) 1_565 2_655 ?
O28 Mn3 O36 76.9(3) 1_565 . ?
O31 Mn3 O27 79.2(3) 2_655 1_565 ?
O31 Mn3 O28 115.4(3) 2_655 1_565 ?
O31 Mn3 O32 74.6(3) 2_655 2_655 ?
O31 Mn3 O36 149.3(3) 2_655 . ?
O32 Mn3 O36 83.7(3) 2_655 . ?
O35 Mn3 O27 146.2(3) . 1_565 ?
O35 Mn3 O28 114.0(3) . 1_565 ?
O35 Mn3 O31 120.2(3) . 2_655 ?
O35 Mn3 O32 75.4(3) . 2_655 ?
O35 Mn3 O36 73.3(3) . . ?
O38 Mn3 O27 127.9(3) . 1_565 ?
O38 Mn3 O28 75.6(3) . 1_565 ?
O38 Mn3 O31 76.6(3) . 2_655 ?
O38 Mn3 O32 130.0(3) . 2_655 ?
O38 Mn3 O35 85.2(3) . . ?
O38 Mn3 O36 133.9(3) . . ?
O3 Cr1 O5 90.9(3) . . ?
O4 Cr1 O3 82.1(3) . . ?
O4 Cr1 O5 171.3(3) . . ?
O6 Cr1 O3 91.2(3) . . ?
O6 Cr1 O4 91.4(3) . . ?
O6 Cr1 O5 83.6(3) . . ?
O17 Cr1 O3 91.3(3) . . ?
O17 Cr1 O4 93.3(4) . . ?
O17 Cr1 O5 92.0(3) . . ?
O17 Cr1 O6 175.0(3) . . ?
O17 Cr1 O18 83.6(4) . . ?
O18 Cr1 O3 174.4(4) . . ?
O18 Cr1 O4 95.8(3) . . ?
O18 Cr1 O5 91.6(3) . . ?
O18 Cr1 O6 94.1(4) . . ?
O12 Cr2 O11 84.1(3) . . ?
O12 Cr2 O14 90.4(3) . . ?
O12 Cr2 O25 91.9(3) . . ?
O12 Cr2 O26 174.3(3) . . ?
O13 Cr2 O11 91.1(3) . . ?
O13 Cr2 O12 90.5(3) . . ?
O13 Cr2 O14 83.3(3) . . ?
O13 Cr2 O25 176.8(3) . . ?
O13 Cr2 O26 94.0(3) . . ?
O14 Cr2 O11 172.0(3) . . ?
O14 Cr2 O25 94.6(3) . . ?
O14 Cr2 O26 93.6(3) . . ?
O25 Cr2 O11 91.3(3) . . ?
O26 Cr2 O11 92.4(3) . . ?
O26 Cr2 O25 83.7(3) . . ?
O23 Cr3 O24 83.2(3) . . ?
O23 Cr3 O29 90.8(3) . . ?
O23 Cr3 O30 90.8(3) . . ?
O23 Cr3 O33 176.3(3) . . ?
O23 Cr3 O34 94.2(3) . . ?
O29 Cr3 O24 173.9(3) . . ?
O30 Cr3 O24 94.7(3) . . ?
O30 Cr3 O29 83.7(3) . . ?
O33 Cr3 O24 93.8(3) . . ?
O33 Cr3 O29 92.2(3) . . ?
O33 Cr3 O30 91.6(3) . . ?
O33 Cr3 O34 83.5(3) . . ?
O34 Cr3 O24 89.5(3) . . ?
O34 Cr3 O29 92.6(3) . . ?
O34 Cr3 O30 173.8(3) . . ?
C1 O1 Mn1 111.0(6) . . ?
C2 O2 Mn1 113.6(6) . . ?
C1 O3 Cr1 114.0(6) . . ?
C2 O4 Cr1 112.1(6) . . ?
C3 O5 Cr1 111.8(7) . . ?
C4 O6 Cr1 111.9(7) . . ?
C3 O7 Mn2 113.6(8) . . ?
C4 O8 Mn2 114.8(8) . . ?
C5 O9 Mn2 115.6(7) . . ?
C6 O10 Mn2 113.8(7) . . ?
C5 O11 Cr2 111.5(7) . . ?
C6 O12 Cr2 112.6(7) . . ?
C7 O13 Cr2 114.1(7) . . ?
C8 O14 Cr2 114.5(7) . . ?
C7 O15 Mn1 115.2(8) . 1_545 ?
C8 O16 Mn1 113.1(7) . 1_545 ?
C9 O17 Cr1 111.7(8) . . ?
C10 O18 Cr1 111.4(8) . . ?
C9 O19 Mn1 116.4(8) . 2_646 ?
C10 O20 Mn1 114.2(8) . 2_646 ?
C11 O21 Mn2 113.6(8) . . ?
C12 O22 Mn2 111.1(7) . . ?
C11 O23 Cr3 111.5(7) . . ?
C12 O24 Cr3 113.1(7) . . ?
C13 O25 Cr2 112.0(8) . . ?
C14 O26 Cr2 112.2(7) . . ?
C13 O27 Mn3 114.7(7) . 1_545 ?
C14 O28 Mn3 110.8(8) . 1_545 ?
C15 O29 Cr3 112.6(7) . . ?
C16 O30 Cr3 112.3(7) . . ?
C15 O31 Mn3 115.2(7) . 2_645 ?
C16 O32 Mn3 113.4(7) . 2_645 ?
C17 O33 Cr3 112.4(7) . . ?
C18 O34 Cr3 112.1(7) . . ?
C17 O35 Mn3 115.5(6) . . ?
C18 O36 Mn3 114.9(7) . . ?
Mn1 O37 H37A 117.8 . . ?
Mn1 O37 H37B 116.4 . . ?
H37A O37 H37B 97.1 . . ?
Mn3 O38 H38A 128.8 . . ?
Mn3 O38 H38B 127.4 . . ?
H38A O38 H38B 103.7 . . ?
C19 N1 Co1 129.5(8) . . ?
C21 N1 Co1 116.9(12) . . ?
C21 N1 C19 113.4(13) . . ?
C20 N2 C19 119.4(14) . . ?
C20 N3 C21 118.9(13) . . ?
C22 N4 Co1 119.7(9) . . ?
C26 N4 Co1 113.0(10) . . ?
C26 N4 C22 125.4(12) . . ?
C27 N5 Co1 109.2(10) . . ?
C31 N5 Co1 125.7(10) . . ?
C31 N5 C27 124.8(14) . . ?
H6A N6 H6B 120.0 . . ?
C19 N6 H6A 120.0 . . ?
C19 N6 H6B 120.0 . . ?
H7A N7 H7B 120.0 . . ?
C20 N7 H7A 120.0 . . ?
C20 N7 H7B 120.0 . . ?
C32 N8 Co1 131.5(9) . . ?
C34 N8 Co1 115.9(7) . . ?
C34 N8 C32 112.5(11) . . ?
C32 N9 C33 115.5(12) . . ?
C34 N10 C33 113.1(11) . . ?
C35 N11 Co1 116.9(7) . . ?
C39 N11 Co1 122.0(8) . . ?
C39 N11 C35 120.1(9) . . ?
C40 N12 Co1 115.3(7) . . ?
C44 N12 Co1 125.6(8) . . ?
C44 N12 C40 118.5(10) . . ?
H13A N13 H13B 120.0 . . ?
C32 N13 H13A 120.0 . . ?
C32 N13 H13B 120.0 . . ?
H14A N14 H14B 120.0 . . ?
C33 N14 H14A 120.0 . . ?
C33 N14 H14B 120.0 . . ?
C48 N18 C52 124(2) . . ?
H20A N20 H20B 120.0 . . ?
C46 N20 H20A 120.0 . . ?
C46 N20 H20B 120.0 . . ?
H21A N21 H21B 120.0 . . ?
C45 N21 H21A 120.0 . . ?
C45 N21 H21B 120.0 . . ?
C58 N22 Co2 127.1(6) . . ?
C58 N22 C60 120.0 . . ?
C60 N22 Co2 109.6(6) . . ?
N23 C58 N22 120.0 . . ?
N28 C58 N22 115.2(13) . . ?
N28 C58 N23 123.8(13) . . ?
C58 N23 C59 120.0 . . ?
N24 C59 N23 120.0 . . ?
N27 C59 N23 117.0(12) . . ?
N27 C59 N24 121.0(12) . . ?
C59 N24 C60 120.0 . . ?
N24 C60 N22 120.0 . . ?
C61 C60 N22 120.9(13) . . ?
C61 C60 N24 119.0(13) . . ?
C61 N25 Co2 117.0(14) . . ?
C65 N25 Co2 120.0(14) . . ?
C65 N25 C61 122.9(18) . . ?
C66 N26 Co2 117.4(8) . . ?
C66 N26 C70 120.0 . . ?
C70 N26 Co2 122.6(8) . . ?
N26 C66 C67 120.0 . . ?
N26 C66 C65 112.8(13) . . ?
C67 C66 C65 127.2(13) . . ?
C66 C67 H67 120.0 . . ?
C68 C67 C66 120.0 . . ?
C68 C67 H67 120.0 . . ?
C67 C68 H68 120.0 . . ?
C67 C68 C69 120.0 . . ?
C69 C68 H68 120.0 . . ?
C68 C69 H69 120.0 . . ?
C70 C69 C68 120.0 . . ?
C70 C69 H69 120.0 . . ?
N26 C70 H70 120.0 . . ?
C69 C70 N26 120.0 . . ?
C69 C70 H70 120.0 . . ?
C59 N27 H27A 120.0 . . ?
C59 N27 H27B 120.0 . . ?
H27A N27 H27B 120.0 . . ?
C58 N28 H28A 120.0 . . ?
C58 N28 H28B 120.0 . . ?
H28A N28 H28B 120.0 . . ?
O1 C1 O3 124.2(9) . . ?
O1 C1 C2 122.1(9) . . ?
O3 C1 C2 113.7(9) . . ?
O2 C2 C1 117.0(9) . . ?
O4 C2 O2 125.1(9) . . ?
O4 C2 C1 117.9(9) . . ?
O5 C3 C4 114.4(10) . . ?
O7 C3 O5 127.1(11) . . ?
O7 C3 C4 118.3(11) . . ?
O6 C4 C3 116.8(11) . . ?
O8 C4 O6 126.1(11) . . ?
O8 C4 C3 117.1(11) . . ?
O9 C5 O11 127.5(11) . . ?
O9 C5 C6 114.7(10) . . ?
O11 C5 C6 117.7(11) . . ?
O10 C6 O12 126.6(11) . . ?
O10 C6 C5 119.8(10) . . ?
O12 C6 C5 113.6(10) . . ?
O13 C7 C8 111.9(10) . . ?
O15 C7 O13 128.9(11) . . ?
O15 C7 C8 119.2(10) . . ?
O14 C8 C7 115.2(9) . . ?
O16 C8 O14 127.2(10) . . ?
O16 C8 C7 117.6(10) . . ?
O17 C9 C10 115.6(11) . . ?
O19 C9 O17 123.3(11) . . ?
O19 C9 C10 121.1(11) . . ?
O18 C10 O20 125.9(11) . . ?
O18 C10 C9 117.6(11) . . ?
O20 C10 C9 116.2(12) . . ?
O21 C11 C12 115.1(10) . . ?
O23 C11 O21 125.3(11) . . ?
O23 C11 C12 119.5(10) . . ?
O22 C12 O24 126.1(10) . . ?
O22 C12 C11 121.5(10) . . ?
O24 C12 C11 112.4(9) . . ?
O25 C13 C14 117.7(11) . . ?
O27 C13 O25 126.5(12) . . ?
O27 C13 C14 115.8(10) . . ?
O26 C14 C13 113.9(9) . . ?
O28 C14 O26 123.3(11) . . ?
O28 C14 C13 122.7(11) . . ?
O29 C15 O31 127.3(10) . . ?
O29 C15 C16 115.4(10) . . ?
O31 C15 C16 117.3(9) . . ?
O30 C16 C15 115.5(9) . . ?
O32 C16 O30 125.7(10) . . ?
O32 C16 C15 118.6(9) . . ?
O33 C17 C18 113.4(9) . . ?
O35 C17 O33 125.2(10) . . ?
O35 C17 C18 121.3(8) . . ?
O34 C18 O36 126.6(11) . . ?
O34 C18 C17 118.4(9) . . ?
O36 C18 C17 114.8(10) . . ?
N2 C19 N1 123.9(12) . . ?
N6 C19 N1 119.0(13) . . ?
N6 C19 N2 117.1(14) . . ?
N2 C20 N3 119.1(15) . . ?
N2 C20 N7 126.5(15) . . ?
N7 C20 N3 114.4(16) . . ?
N1 C21 N3 125.2(15) . . ?
N1 C21 C22 115.7(14) . . ?
N3 C21 C22 118.8(12) . . ?
N4 C22 C21 112.5(12) . . ?
N4 C22 C23 120.4(14) . . ?
C23 C22 C21 127.1(13) . . ?
C22 C23 H23 120.7 . . ?
C24 C23 C22 118.7(15) . . ?
C24 C23 H23 120.7 . . ?
C23 C24 H24 117.5 . . ?
C23 C24 C25 125.0(15) . . ?
C25 C24 H24 117.5 . . ?
C24 C25 H25 123.9 . . ?
C24 C25 C26 112.2(14) . . ?
C26 C25 H25 123.9 . . ?
N4 C26 C25 118.2(12) . . ?
N4 C26 C27 122.7(14) . . ?
C27 C26 C25 119.1(13) . . ?
N5 C27 C26 115.8(14) . . ?
N5 C27 C28 116.9(14) . . ?
C28 C27 C26 127.1(13) . . ?
C27 C28 H28 118.7 . . ?
C27 C28 C29 122.7(15) . . ?
C29 C28 H28 118.7 . . ?
C28 C29 H29 121.1 . . ?
C28 C29 C30 117.8(18) . . ?
C30 C29 H29 121.1 . . ?
C29 C30 H30 123.5 . . ?
C29 C30 C31 113.0(17) . . ?
C31 C30 H30 123.5 . . ?
N5 C31 C30 124.5(15) . . ?
N5 C31 H31 117.7 . . ?
C30 C31 H31 117.7 . . ?
N9 C32 N8 123.9(13) . . ?
N13 C32 N8 118.4(14) . . ?
N13 C32 N9 117.5(14) . . ?
N9 C33 N10 126.3(12) . . ?
N14 C33 N9 115.7(12) . . ?
N14 C33 N10 117.6(11) . . ?
N8 C34 C35 113.6(10) . . ?
N10 C34 N8 128.4(12) . . ?
N10 C34 C35 117.9(10) . . ?
N11 C35 C34 115.4(9) . . ?
N11 C35 C36 121.0(11) . . ?
C36 C35 C34 123.6(11) . . ?
C35 C36 H36 121.3 . . ?
C37 C36 C35 117.4(12) . . ?
C37 C36 H36 121.3 . . ?
C36 C37 H37 120.4 . . ?
C36 C37 C38 119.3(12) . . ?
C38 C37 H37 120.4 . . ?
C37 C38 H38 120.5 . . ?
C39 C38 C37 119.0(12) . . ?
C39 C38 H38 120.5 . . ?
N11 C39 C38 123.1(11) . . ?
N11 C39 C40 112.2(9) . . ?
C38 C39 C40 124.7(11) . . ?
N12 C40 C39 114.3(10) . . ?
N12 C40 C41 123.0(10) . . ?
C41 C40 C39 122.6(10) . . ?
C40 C41 H41 121.0 . . ?
C42 C41 C40 118.1(10) . . ?
C42 C41 H41 121.0 . . ?
C41 C42 H42 119.8 . . ?
C41 C42 C43 120.4(11) . . ?
C43 C42 H42 119.8 . . ?
C42 C43 H43 121.4 . . ?
C42 C43 C44 117.2(11) . . ?
C44 C43 H43 121.4 . . ?
N12 C44 C43 122.7(11) . . ?
N12 C44 H44 118.6 . . ?
C43 C44 H44 118.6 . . ?
N17 C47 N15 120.0 . . ?
N17 C47 C48 118.6(11) . . ?
N15 C47 C48 120.7(11) . . ?
C47 N17 C45 120.0 . . ?
N21 C45 N17 116.4(13) . . ?
N21 C45 N16 123.3(13) . . ?
N17 C45 N16 120.0 . . ?
C46 N16 C45 120.0 . . ?
N20 C46 N16 122.1(12) . . ?
N20 C46 N15 117.4(12) . . ?
N16 C46 N15 120.0 . . ?
C46 N15 C47 120.0 . . ?
N18 C48 C47 112.0(17) . . ?
N18 C48 C49 125(2) . . ?
C49 C48 C47 121.8(17) . . ?
C48 C49 H49 120.0 . . ?
C50 C49 C48 120(2) . . ?
C50 C49 H49 120.0 . . ?
C49 C50 H50 120.3 . . ?
C49 C50 C51 119(2) . . ?
C51 C50 H50 120.3 . . ?
C50 C51 H51 121.4 . . ?
C50 C51 C52 117(2) . . ?
C52 C51 H51 121.4 . . ?
N18 C52 C51 113(2) . . ?
N18 C52 C53 123(2) . . ?
C53 C52 C51 123(2) . . ?
C55 C54 H54 120.0 . . ?
C55 C54 C53 120.0 . . ?
C53 C54 H54 120.0 . . ?
C54 C55 H55 120.0 . . ?
C56 C55 C54 120.0 . . ?
C56 C55 H55 120.0 . . ?
C55 C56 H56 120.0 . . ?
C55 C56 C57 120.0 . . ?
C57 C56 H56 120.0 . . ?
C56 C57 H57 120.0 . . ?
N19 C57 C56 120.0 . . ?
N19 C57 H57 120.0 . . ?
C57 N19 C53 120.0 . . ?
C54 C53 C52 127.5(13) . . ?
N19 C53 C52 112.2(13) . . ?
N19 C53 C54 120.0 . . ?
C60 C61 N25 114.3(18) . . ?
C60 C61 C62 128(2) . . ?
N25 C61 C62 118(2) . . ?
C61 C62 H62 122.0 . . ?
C61 C62 C63 116(2) . . ?
C63 C62 H62 122.0 . . ?
C62 C63 H63 118.6 . . ?
C64 C63 C62 123(3) . . ?
C64 C63 H63 118.6 . . ?
C63 C64 H64 120.7 . . ?
C63 C64 C65 119(2) . . ?
C65 C64 H64 120.7 . . ?
N25 C65 C66 113.1(18) . . ?
N25 C65 C64 122(2) . . ?
C64 C65 C66 125.1(19) . . ?

loop_
_geom_bond_atom_site_label_1
_geom_bond_atom_site_label_2
_geom_bond_distance
_geom_bond_site_symmetry_2
_geom_bond_publ_flag
Co1 N1 2.179(13) . ?
Co1 N4 2.054(10) . ?
Co1 N5 2.210(13) . ?
Co1 N8 2.144(10) . ?
Co1 N11 2.063(9) . ?
Co1 N12 2.180(10) . ?
Co2 N22 2.145(9) . ?
Co2 N25 2.068(18) . ?
Co2 N26 2.094(11) . ?
Mn1 O1 2.276(8) . ?
Mn1 O2 2.197(7) . ?
Mn1 O15 2.218(8) 1_565 ?
Mn1 O16 2.282(8) 1_565 ?
Mn1 O19 2.249(8) 2_656 ?
Mn1 O20 2.325(9) 2_656 ?
Mn1 O37 2.322(13) . ?
Mn2 O7 2.194(9) . ?
Mn2 O8 2.177(9) . ?
Mn2 O9 2.187(8) . ?
Mn2 O10 2.153(8) . ?
Mn2 O21 2.152(8) . ?
Mn2 O22 2.193(8) . ?
Mn3 O27 2.252(8) 1_565 ?
Mn3 O28 2.261(8) 1_565 ?
Mn3 O31 2.250(8) 2_655 ?
Mn3 O32 2.278(8) 2_655 ?
Mn3 O35 2.200(7) . ?
Mn3 O36 2.303(8) . ?
Mn3 O38 2.196(8) . ?
Cr1 O3 1.987(7) . ?
Cr1 O4 1.967(7) . ?
Cr1 O5 1.989(7) . ?
Cr1 O6 1.965(8) . ?
Cr1 O17 1.947(8) . ?
Cr1 O18 1.960(8) . ?
Cr2 O11 1.998(8) . ?
Cr2 O12 1.965(8) . ?
Cr2 O13 1.960(8) . ?
Cr2 O14 1.970(7) . ?
Cr2 O25 1.977(8) . ?
Cr2 O26 1.976(8) . ?
Cr3 O23 1.973(8) . ?
Cr3 O24 2.005(8) . ?
Cr3 O29 1.999(8) . ?
Cr3 O30 1.985(8) . ?
Cr3 O33 1.974(8) . ?
Cr3 O34 1.979(7) . ?
O1 C1 1.231(12) . ?
O2 C2 1.304(12) . ?
O3 C1 1.257(11) . ?
O4 C2 1.257(12) . ?
O5 C3 1.277(14) . ?
O6 C4 1.256(14) . ?
O7 C3 1.230(13) . ?
O8 C4 1.233(14) . ?
O9 C5 1.227(13) . ?
O10 C6 1.227(13) . ?
O11 C5 1.248(13) . ?
O12 C6 1.304(13) . ?
O13 C7 1.307(13) . ?
O14 C8 1.237(13) . ?
O15 C7 1.194(13) . ?
O16 C8 1.217(13) . ?
O17 C9 1.288(13) . ?
O18 C10 1.257(15) . ?
O19 C9 1.251(14) . ?
O20 C10 1.310(14) . ?
O21 C11 1.286(13) . ?
O22 C12 1.210(13) . ?
O23 C11 1.251(13) . ?
O24 C12 1.286(13) . ?
O25 C13 1.257(13) . ?
O26 C14 1.314(14) . ?
O27 C13 1.245(13) . ?
O28 C14 1.238(13) . ?
O29 C15 1.241(13) . ?
O30 C16 1.262(12) . ?
O31 C15 1.243(14) . ?
O32 C16 1.248(12) . ?
O33 C17 1.309(11) . ?
O34 C18 1.238(13) . ?
O35 C17 1.232(12) . ?
O36 C18 1.249(12) . ?
O37 H37A 1.0485 . ?
O37 H37B 1.0383 . ?
O38 H38A 0.9374 . ?
O38 H38B 0.9343 . ?
N1 C19 1.387(18) . ?
N1 C21 1.282(15) . ?
N2 C19 1.384(17) . ?
N2 C20 1.30(2) . ?
N3 C20 1.359(19) . ?
N3 C21 1.398(18) . ?
N4 C22 1.369(16) . ?
N4 C26 1.249(16) . ?
N5 C27 1.320(16) . ?
N5 C31 1.242(17) . ?
N6 H6A 0.8600 . ?
N6 H6B 0.8600 . ?
N6 C19 1.245(16) . ?
N7 H7A 0.8600 . ?
N7 H7B 0.8600 . ?
N7 C20 1.320(19) . ?
N8 C32 1.371(17) . ?
N8 C34 1.358(14) . ?
N9 C32 1.323(18) . ?
N9 C33 1.335(15) . ?
N10 C33 1.335(15) . ?
N10 C34 1.290(14) . ?
N11 C35 1.371(14) . ?
N11 C39 1.317(14) . ?
N12 C40 1.350(13) . ?
N12 C44 1.294(15) . ?
N13 H13A 0.8600 . ?
N13 H13B 0.8600 . ?
N13 C32 1.317(16) . ?
N14 H14A 0.8600 . ?
N14 H14B 0.8600 . ?
N14 C33 1.320(16) . ?
N18 C48 1.24(3) . ?
N18 C52 1.40(3) . ?
N20 H20A 0.8600 . ?
N20 H20B 0.8600 . ?
N20 C46 1.239(18) . ?
N21 H21A 0.8600 . ?
N21 H21B 0.8600 . ?
N21 C45 1.35(2) . ?
N22 C58 1.3900 . ?
N22 C60 1.3900 . ?
C58 N23 1.3900 . ?
C58 N28 1.242(15) . ?
N23 C59 1.3900 . ?
C59 N24 1.3900 . ?
C59 N27 1.34(2) . ?
N24 C60 1.3900 . ?
C60 C61 1.26(2) . ?
N25 C61 1.38(3) . ?
N25 C65 1.34(3) . ?
N26 C66 1.3900 . ?
N26 C70 1.3900 . ?
C66 C67 1.3900 . ?
C66 C65 1.51(3) . ?
C67 H67 0.9300 . ?
C67 C68 1.3900 . ?
C68 H68 0.9300 . ?
C68 C69 1.3900 . ?
C69 H69 0.9300 . ?
C69 C70 1.3900 . ?
C70 H70 0.9300 . ?
N27 H27A 0.8600 . ?
N27 H27B 0.8600 . ?
N28 H28A 0.8600 . ?
N28 H28B 0.8600 . ?
C1 C2 1.502(13) . ?
C3 C4 1.542(16) . ?
C5 C6 1.548(15) . ?
C7 C8 1.595(15) . ?
C9 C10 1.462(16) . ?
C11 C12 1.532(16) . ?
C13 C14 1.517(16) . ?
C15 C16 1.577(15) . ?
C17 C18 1.521(15) . ?
C21 C22 1.44(2) . ?
C22 C23 1.391(17) . ?
C23 H23 0.9300 . ?
C23 C24 1.37(2) . ?
C24 H24 0.9300 . ?
C24 C25 1.38(2) . ?
C25 H25 0.9300 . ?
C25 C26 1.62(2) . ?
C26 C27 1.438(19) . ?
C27 C28 1.39(2) . ?
C28 H28 0.9300 . ?
C28 C29 1.40(2) . ?
C29 H29 0.9300 . ?
C29 C30 1.45(2) . ?
C30 H30 0.9300 . ?
C30 C31 1.45(2) . ?
C31 H31 0.9300 . ?
C34 C35 1.496(16) . ?
C35 C36 1.403(14) . ?
C36 H36 0.9300 . ?
C36 C37 1.393(19) . ?
C37 H37 0.9300 . ?
C37 C38 1.428(18) . ?
C38 H38 0.9300 . ?
C38 C39 1.336(15) . ?
C39 C40 1.535(15) . ?
C40 C41 1.369(15) . ?
C41 H41 0.9300 . ?
C41 C42 1.363(16) . ?
C42 H42 0.9300 . ?
C42 C43 1.375(15) . ?
C43 H43 0.9300 . ?
C43 C44 1.415(15) . ?
C44 H44 0.9300 . ?
C47 N17 1.3900 . ?
C47 N15 1.3900 . ?
C47 C48 1.44(2) . ?
N17 C45 1.3900 . ?
C45 N16 1.3900 . ?
N16 C46 1.3900 . ?
C46 N15 1.3900 . ?
C48 C49 1.33(3) . ?
C49 H49 0.9300 . ?
C49 C50 1.31(3) . ?
C50 H50 0.9300 . ?
C50 C51 1.47(3) . ?
C51 H51 0.9300 . ?
C51 C52 1.49(3) . ?
C52 C53 1.40(3) . ?
C54 H54 0.9300 . ?
C54 C55 1.3900 . ?
C54 C53 1.3900 . ?
C55 H55 0.9300 . ?
C55 C56 1.3900 . ?
C56 H56 0.9300 . ?
C56 C57 1.3900 . ?
C57 H57 0.9300 . ?
C57 N19 1.3900 . ?
N19 C53 1.3900 . ?
C61 C62 1.43(3) . ?
C62 H62 0.9300 . ?
C62 C63 1.48(4) . ?
C63 H63 0.9300 . ?
C63 C64 1.31(3) . ?
C64 H64 0.9300 . ?
C64 C65 1.38(3) . ?

loop_
_platon_squeeze_void_nr
_platon_squeeze_void_average_x
_platon_squeeze_void_average_y
_platon_squeeze_void_average_z
_platon_squeeze_void_volume
_platon_squeeze_void_count_electrons
_platon_squeeze_void_content
1 -0.121 0.624 0.079 3349 1142 ' '
2 0.196 0.206 0.444 38 14 ' '
3 0.304 0.706 0.056 37 14 ' '
4 0.696 0.294 0.944 38 14 ' '
5 0.804 0.794 0.556 37 14 ' '
